data_4081532
loop_
_publ_author_name
'Kreye, Markus'
'Baabe, Dirk'
'Schweyen, Peter'
'Freytag, Matthias'
'Daniliuc, Constantin G.'
'Jones, Peter G.'
'Walter, Marc D.'

_publ_section_title
;
 Synthesis and Reactivity of Sterically Encumbered Diazaferrocenes
;
_journal_issue 20
_journal_name_full Organometallics
_journal_page_first 5887
_journal_paper_doi 10.1021/om400474e
_journal_volume 32
_journal_year 2013
_chemical_formula_sum 'C32 H56 Fe N2'
_chemical_formula_weight 524.64
_chemical_name_systematic
; 
 ? 
;
_space_group_IT_number 33
_symmetry_cell_setting orthorhombic
_symmetry_space_group_name_Hall 'P 2c -2n'
_symmetry_space_group_name_H-M 'P n a 21'
_atom_sites_solution_hydrogens geom
_atom_sites_solution_primary direct
_atom_sites_solution_secondary difmap
_audit_creation_method SHELXL-97
_cell_angle_alpha 90.00
_cell_angle_beta 90.00
_cell_angle_gamma 90.00
_cell_formula_units_Z 8
_cell_length_a 16.9680(2)
_cell_length_b 20.8368(2)
_cell_length_c 17.5847(2)
_cell_measurement_reflns_used 53098
_cell_measurement_temperature 100(2)
_cell_measurement_theta_max 75.7944
_cell_measurement_theta_min 3.2859
_cell_volume 6217.23(12)
_computing_cell_refinement
; 
CrysAlisPro, Agilent Technologies, 
Version 1.171.34.49 (release 20-01-2011 CrysAlis171 .NET) 
(compiled Jan 20 2011,15:58:25) 
;
_computing_data_collection
; 
CrysAlisPro, Agilent Technologies, 
Version 1.171.34.49 (release 20-01-2011 CrysAlis171 .NET) 
(compiled Jan 20 2011,15:58:25) 
;
_computing_data_reduction
; 
CrysAlisPro, Agilent Technologies, 
Version 1.171.34.49 (release 20-01-2011 CrysAlis171 .NET) 
(compiled Jan 20 2011,15:58:25) 
;
_computing_molecular_graphics 'Bruker XP'
_computing_publication_material SHELXL-97
_computing_structure_refinement 'SHELXL-97 (Sheldrick, 1997)'
_computing_structure_solution 'SHELXS-97 (Sheldrick, 1990)'
_diffrn_ambient_temperature 100(2)
_diffrn_detector_area_resol_mean 10.3543
_diffrn_measured_fraction_theta_full 1.000
_diffrn_measured_fraction_theta_max 0.999
_diffrn_measurement_device_type 'Oxford Diffraction Xcalibur, Atlas, Nova'
_diffrn_measurement_method '\w scans'
_diffrn_radiation_monochromator mirror
_diffrn_radiation_source 'Nova (Cu) X-ray Source'
_diffrn_radiation_type 'Cu K\a'
_diffrn_radiation_wavelength 1.54184
_diffrn_reflns_av_R_equivalents 0.0446
_diffrn_reflns_av_sigmaI/netI 0.0228
_diffrn_reflns_limit_h_max 21
_diffrn_reflns_limit_h_min -21
_diffrn_reflns_limit_k_max 26
_diffrn_reflns_limit_k_min -26
_diffrn_reflns_limit_l_max 17
_diffrn_reflns_limit_l_min -22
_diffrn_reflns_number 101249
_diffrn_reflns_theta_full 75.00
_diffrn_reflns_theta_max 75.98
_diffrn_reflns_theta_min 3.29
_exptl_absorpt_coefficient_mu 4.022
_exptl_absorpt_correction_T_max 1.00000
_exptl_absorpt_correction_T_min 0.78255
_exptl_absorpt_correction_type multi-scan
_exptl_absorpt_process_details
; 
CrysAlisPro, Agilent Technologies, 
Version 1.171.34.49 (release 20-01-2011 CrysAlis171 .NET) 
(compiled Jan 20 2011,15:58:25) 
;
_exptl_crystal_colour red
_exptl_crystal_density_diffrn 1.121
_exptl_crystal_density_method 'not measured'
_exptl_crystal_description prism
_exptl_crystal_F_000 2304
_exptl_crystal_size_max 0.19
_exptl_crystal_size_mid 0.07
_exptl_crystal_size_min 0.05
_refine_diff_density_max 0.216
_refine_diff_density_min -0.283
_refine_diff_density_rms 0.031
_refine_ls_abs_structure_details 'Flack H D (1983), Acta Cryst. A39, 876-881'
_refine_ls_abs_structure_Flack 0.469(2)
_refine_ls_extinction_method none
_refine_ls_goodness_of_fit_ref 1.031
_refine_ls_hydrogen_treatment constr
_refine_ls_matrix_type full
_refine_ls_number_parameters 668
_refine_ls_number_reflns 11776
_refine_ls_number_restraints 1
_refine_ls_restrained_S_all 1.031
_refine_ls_R_factor_all 0.0304
_refine_ls_R_factor_gt 0.0288
_refine_ls_shift/su_max 0.002
_refine_ls_shift/su_mean 0.000
_refine_ls_structure_factor_coef Fsqd
_refine_ls_weighting_details 'calc w=1/[\s^2^(Fo^2^)+(0.0404P)^2^+1.4041P] where P=(Fo^2^+2Fc^2^)/3'
_refine_ls_weighting_scheme calc
_refine_ls_wR_factor_gt 0.0714
_refine_ls_wR_factor_ref 0.0724
_reflns_number_gt 11388
_reflns_number_total 11776
_reflns_threshold_expression >2sigma(I)
_cod_data_source_file om400474e_si_004.cif
_cod_data_source_block mwal44a
_cod_database_code 4081532

loop_
_symmetry_equiv_pos_as_xyz
'x, y, z'
'-x, -y, z+1/2'
'x+1/2, -y+1/2, z'
'-x+1/2, y+1/2, z+1/2'

loop_
_atom_site_label
_atom_site_type_symbol
_atom_site_fract_x
_atom_site_fract_y
_atom_site_fract_z
_atom_site_U_iso_or_equiv
_atom_site_adp_type
_atom_site_occupancy
_atom_site_symmetry_multiplicity
_atom_site_calc_flag
_atom_site_refinement_flags
Fe Fe 0.478755(15) 0.408247(12) 0.285450(16) 0.01659(6) Uani 1 1 d .
N1 N 0.37334(9) 0.36358(7) 0.25826(9) 0.0217(3) Uani 1 1 d .
N2 N 0.57816(8) 0.46561(7) 0.27626(9) 0.0223(3) Uani 1 1 d .
C1 C 0.42423(10) 0.35533(8) 0.19697(11) 0.0207(4) Uani 1 1 d .
C2 C 0.49488(10) 0.32225(8) 0.22279(11) 0.0215(4) Uani 1 1 d .
C3 C 0.48099(10) 0.31005(8) 0.30177(11) 0.0204(4) Uani 1 1 d .
H3 H 0.5164 0.2892 0.3355 0.024 Uiso 1 1 calc R
C4 C 0.40609(11) 0.33405(8) 0.32113(11) 0.0218(4) Uani 1 1 d .
C5 C 0.38285(11) 0.36231(9) 0.11974(12) 0.0247(4) Uani 1 1 d .
C6 C 0.43404(13) 0.37538(11) 0.05033(12) 0.0323(4) Uani 1 1 d .
H6A H 0.4611 0.4166 0.0566 0.048 Uiso 1 1 calc R
H6B H 0.4008 0.3769 0.0048 0.048 Uiso 1 1 calc R
H6C H 0.4731 0.3410 0.0449 0.048 Uiso 1 1 calc R
C7 C 0.31952(12) 0.41514(10) 0.12421(13) 0.0300(4) Uani 1 1 d .
H7A H 0.3446 0.4564 0.1358 0.045 Uiso 1 1 calc R
H7B H 0.2816 0.4045 0.1644 0.045 Uiso 1 1 calc R
H7C H 0.2920 0.4181 0.0753 0.045 Uiso 1 1 calc R
C8 C 0.33835(13) 0.29813(10) 0.10826(13) 0.0324(4) Uani 1 1 d .
H8A H 0.3064 0.3006 0.0619 0.049 Uiso 1 1 calc R
H8B H 0.3040 0.2902 0.1521 0.049 Uiso 1 1 calc R
H8C H 0.3765 0.2630 0.1035 0.049 Uiso 1 1 calc R
C9 C 0.56693(11) 0.29395(9) 0.18229(12) 0.0256(4) Uani 1 1 d .
C10 C 0.61451(12) 0.34378(10) 0.13713(14) 0.0334(5) Uani 1 1 d .
H10A H 0.6606 0.3230 0.1142 0.050 Uiso 1 1 calc R
H10B H 0.6320 0.3780 0.1714 0.050 Uiso 1 1 calc R
H10C H 0.5813 0.3621 0.0970 0.050 Uiso 1 1 calc R
C11 C 0.62334(11) 0.26406(9) 0.24074(13) 0.0302(4) Uani 1 1 d .
H11A H 0.5971 0.2282 0.2664 0.045 Uiso 1 1 calc R
H11B H 0.6383 0.2965 0.2784 0.045 Uiso 1 1 calc R
H11C H 0.6707 0.2484 0.2147 0.045 Uiso 1 1 calc R
C12 C 0.54096(13) 0.23878(10) 0.12978(13) 0.0333(5) Uani 1 1 d .
H12A H 0.5093 0.2080 0.1588 0.050 Uiso 1 1 calc R
H12B H 0.5876 0.2171 0.1093 0.050 Uiso 1 1 calc R
H12C H 0.5095 0.2561 0.0878 0.050 Uiso 1 1 calc R
C13 C 0.35579(12) 0.31682(9) 0.38927(12) 0.0271(4) Uani 1 1 d .
C14 C 0.39845(15) 0.32579(12) 0.46449(13) 0.0395(5) Uani 1 1 d .
H14A H 0.4458 0.2989 0.4653 0.059 Uiso 1 1 calc R
H14B H 0.3635 0.3133 0.5064 0.059 Uiso 1 1 calc R
H14C H 0.4135 0.3709 0.4703 0.059 Uiso 1 1 calc R
C15 C 0.33483(13) 0.24544(10) 0.37909(14) 0.0351(5) Uani 1 1 d .
H15A H 0.3831 0.2197 0.3806 0.053 Uiso 1 1 calc R
H15B H 0.3086 0.2393 0.3300 0.053 Uiso 1 1 calc R
H15C H 0.2995 0.2319 0.4202 0.053 Uiso 1 1 calc R
C16 C 0.27829(13) 0.35453(11) 0.38831(14) 0.0378(5) Uani 1 1 d .
H16A H 0.2450 0.3405 0.4307 0.057 Uiso 1 1 calc R
H16B H 0.2508 0.3467 0.3402 0.057 Uiso 1 1 calc R
H16C H 0.2895 0.4005 0.3934 0.057 Uiso 1 1 calc R
C17 C 0.51200(10) 0.50384(8) 0.25887(11) 0.0190(4) Uani 1 1 d .
C18 C 0.46066(10) 0.50358(8) 0.32474(11) 0.0182(3) Uani 1 1 d .
C19 C 0.49815(10) 0.46433(8) 0.37965(10) 0.0161(3) Uani 1 1 d .
H19 H 0.4776 0.4540 0.4284 0.019 Uiso 1 1 calc R
C20 C 0.57022(10) 0.44335(8) 0.35045(10) 0.0189(3) Uani 1 1 d .
C21 C 0.52174(11) 0.54830(9) 0.18985(12) 0.0239(4) Uani 1 1 d .
C22 C 0.57150(14) 0.51502(10) 0.12886(14) 0.0370(5) Uani 1 1 d .
H22A H 0.5453 0.4754 0.1128 0.056 Uiso 1 1 calc R
H22B H 0.6235 0.5048 0.1497 0.056 Uiso 1 1 calc R
H22C H 0.5775 0.5436 0.0850 0.056 Uiso 1 1 calc R
C23 C 0.56937(13) 0.60664(10) 0.21872(14) 0.0337(5) Uani 1 1 d .
H23A H 0.5800 0.6358 0.1762 0.051 Uiso 1 1 calc R
H23B H 0.6194 0.5919 0.2404 0.051 Uiso 1 1 calc R
H23C H 0.5390 0.6292 0.2578 0.051 Uiso 1 1 calc R
C24 C 0.44641(13) 0.57198(10) 0.15158(12) 0.0309(4) Uani 1 1 d .
H24A H 0.4161 0.5351 0.1330 0.046 Uiso 1 1 calc R
H24B H 0.4600 0.5999 0.1087 0.046 Uiso 1 1 calc R
H24C H 0.4147 0.5961 0.1884 0.046 Uiso 1 1 calc R
C25 C 0.38610(10) 0.54125(8) 0.34553(11) 0.0216(4) Uani 1 1 d .
C26 C 0.40379(12) 0.61400(9) 0.34464(12) 0.0284(4) Uani 1 1 d .
H26A H 0.4497 0.6229 0.3768 0.043 Uiso 1 1 calc R
H26B H 0.3581 0.6375 0.3642 0.043 Uiso 1 1 calc R
H26C H 0.4148 0.6277 0.2924 0.043 Uiso 1 1 calc R
C27 C 0.31654(10) 0.52525(9) 0.29355(12) 0.0278(4) Uani 1 1 d .
H27A H 0.3288 0.5385 0.2414 0.042 Uiso 1 1 calc R
H27B H 0.2695 0.5480 0.3113 0.042 Uiso 1 1 calc R
H27C H 0.3068 0.4789 0.2947 0.042 Uiso 1 1 calc R
C28 C 0.36161(13) 0.52647(10) 0.42786(13) 0.0327(5) Uani 1 1 d .
H28A H 0.3532 0.4802 0.4336 0.049 Uiso 1 1 calc R
H28B H 0.3127 0.5493 0.4398 0.049 Uiso 1 1 calc R
H28C H 0.4033 0.5404 0.4627 0.049 Uiso 1 1 calc R
C29 C 0.63899(10) 0.41989(8) 0.39793(11) 0.0207(4) Uani 1 1 d .
C30 C 0.65556(12) 0.47433(10) 0.45493(12) 0.0293(4) Uani 1 1 d .
H30A H 0.6651 0.5144 0.4272 0.044 Uiso 1 1 calc R
H30B H 0.7021 0.4635 0.4853 0.044 Uiso 1 1 calc R
H30C H 0.6100 0.4797 0.4885 0.044 Uiso 1 1 calc R
C31 C 0.71258(11) 0.41081(9) 0.34857(12) 0.0260(4) Uani 1 1 d .
H31A H 0.7006 0.3813 0.3068 0.039 Uiso 1 1 calc R
H31B H 0.7553 0.3930 0.3796 0.039 Uiso 1 1 calc R
H31C H 0.7289 0.4524 0.3278 0.039 Uiso 1 1 calc R
C32 C 0.62119(12) 0.35861(10) 0.44282(12) 0.0285(4) Uani 1 1 d .
H32A H 0.5711 0.3636 0.4699 0.043 Uiso 1 1 calc R
H32B H 0.6636 0.3508 0.4795 0.043 Uiso 1 1 calc R
H32C H 0.6175 0.3222 0.4077 0.043 Uiso 1 1 calc R
Fe' Fe 0.987517(14) 0.585949(12) 0.239066(16) 0.01614(6) Uani 1 1 d .
N1' N 0.99534(9) 0.65545(7) 0.15515(9) 0.0221(3) Uani 1 1 d .
N2' N 0.94985(9) 0.53510(7) 0.33319(9) 0.0209(3) Uani 1 1 d .
C1' C 0.91736(10) 0.63451(9) 0.15833(11) 0.0207(4) Uani 1 1 d .
C2' C 0.91503(10) 0.56621(9) 0.14185(10) 0.0202(3) Uani 1 1 d .
C3' C 0.99486(10) 0.54855(9) 0.12976(10) 0.0176(3) Uani 1 1 d .
H3' H 1.0133 0.5064 0.1194 0.021 Uiso 1 1 calc R
C4' C 1.04213(10) 0.60374(9) 0.13574(11) 0.0202(3) Uani 1 1 d .
C5' C 0.85619(11) 0.68867(9) 0.15417(12) 0.0252(4) Uani 1 1 d .
C6' C 0.88852(12) 0.75001(10) 0.19171(14) 0.0332(4) Uani 1 1 d .
H6'1 H 0.8489 0.7841 0.1885 0.050 Uiso 1 1 calc R
H6'2 H 0.9366 0.7636 0.1653 0.050 Uiso 1 1 calc R
H6'3 H 0.9006 0.7413 0.2452 0.050 Uiso 1 1 calc R
C7' C 0.84628(12) 0.70352(10) 0.06865(13) 0.0328(5) Uani 1 1 d .
H7'1 H 0.8265 0.6653 0.0424 0.049 Uiso 1 1 calc R
H7'2 H 0.8973 0.7158 0.0471 0.049 Uiso 1 1 calc R
H7'3 H 0.8087 0.7388 0.0622 0.049 Uiso 1 1 calc R
C8' C 0.77627(11) 0.67410(10) 0.19027(13) 0.0303(4) Uani 1 1 d .
H8'1 H 0.7548 0.6345 0.1683 0.045 Uiso 1 1 calc R
H8'2 H 0.7400 0.7097 0.1803 0.045 Uiso 1 1 calc R
H8'3 H 0.7827 0.6687 0.2453 0.045 Uiso 1 1 calc R
C9' C 0.84775(10) 0.51793(9) 0.12782(11) 0.0227(4) Uani 1 1 d .
C10' C 0.79209(11) 0.54137(11) 0.06447(12) 0.0299(4) Uani 1 1 d .
H10D H 0.7544 0.5073 0.0519 0.045 Uiso 1 1 calc R
H10E H 0.8230 0.5523 0.0192 0.045 Uiso 1 1 calc R
H10F H 0.7634 0.5794 0.0820 0.045 Uiso 1 1 calc R
C11' C 0.88244(12) 0.45442(10) 0.09829(13) 0.0317(4) Uani 1 1 d .
H11D H 0.9197 0.4373 0.1357 0.048 Uiso 1 1 calc R
H11E H 0.9100 0.4621 0.0501 0.048 Uiso 1 1 calc R
H11F H 0.8398 0.4234 0.0902 0.048 Uiso 1 1 calc R
C12' C 0.80012(11) 0.50307(9) 0.19962(12) 0.0264(4) Uani 1 1 d .
H12D H 0.8358 0.4884 0.2399 0.040 Uiso 1 1 calc R
H12E H 0.7615 0.4694 0.1885 0.040 Uiso 1 1 calc R
H12F H 0.7726 0.5419 0.2164 0.040 Uiso 1 1 calc R
C13' C 1.12446(11) 0.61212(9) 0.10340(11) 0.0240(4) Uani 1 1 d .
C14' C 1.18071(11) 0.55917(12) 0.12823(13) 0.0345(5) Uani 1 1 d .
H14D H 1.2320 0.5655 0.1038 0.052 Uiso 1 1 calc R
H14E H 1.1592 0.5174 0.1133 0.052 Uiso 1 1 calc R
H14F H 1.1871 0.5605 0.1836 0.052 Uiso 1 1 calc R
C15' C 1.15807(13) 0.67781(11) 0.12344(14) 0.0390(5) Uani 1 1 d .
H15D H 1.1220 0.7114 0.1057 0.058 Uiso 1 1 calc R
H15E H 1.2094 0.6832 0.0988 0.058 Uiso 1 1 calc R
H15F H 1.1644 0.6811 0.1787 0.058 Uiso 1 1 calc R
C16' C 1.11435(12) 0.60880(11) 0.01650(12) 0.0302(4) Uani 1 1 d .
H16D H 1.0765 0.6416 0.0001 0.045 Uiso 1 1 calc R
H16E H 1.0948 0.5662 0.0022 0.045 Uiso 1 1 calc R
H16F H 1.1653 0.6165 -0.0081 0.045 Uiso 1 1 calc R
C17' C 0.95789(11) 0.59946(8) 0.35450(11) 0.0205(4) Uani 1 1 d .
C18' C 1.03881(10) 0.61910(8) 0.34232(11) 0.0198(3) Uani 1 1 d .
C19' C 1.07735(10) 0.56363(8) 0.31347(10) 0.0180(3) Uani 1 1 d .
H19' H 1.1312 0.5612 0.2989 0.022 Uiso 1 1 calc R
C20' C 1.02284(10) 0.51290(8) 0.31006(10) 0.0190(4) Uani 1 1 d .
C21' C 0.89036(11) 0.62429(9) 0.40512(12) 0.0252(4) Uani 1 1 d .
C22' C 0.91070(13) 0.60300(10) 0.48723(12) 0.0314(4) Uani 1 1 d .
H22D H 0.9207 0.5567 0.4880 0.047 Uiso 1 1 calc R
H22E H 0.8664 0.6130 0.5210 0.047 Uiso 1 1 calc R
H22F H 0.9578 0.6259 0.5046 0.047 Uiso 1 1 calc R
C23' C 0.81290(12) 0.59047(10) 0.38425(14) 0.0337(5) Uani 1 1 d .
H23D H 0.8018 0.5969 0.3301 0.050 Uiso 1 1 calc R
H23E H 0.7698 0.6085 0.4146 0.050 Uiso 1 1 calc R
H23F H 0.8177 0.5444 0.3948 0.050 Uiso 1 1 calc R
C24' C 0.87497(12) 0.69678(10) 0.40352(13) 0.0309(4) Uani 1 1 d .
H24D H 0.9232 0.7197 0.4176 0.046 Uiso 1 1 calc R
H24E H 0.8330 0.7074 0.4397 0.046 Uiso 1 1 calc R
H24F H 0.8588 0.7096 0.3522 0.046 Uiso 1 1 calc R
C25' C 1.08586(11) 0.67975(9) 0.36261(11) 0.0235(4) Uani 1 1 d .
C26' C 1.08160(13) 0.69318(10) 0.44865(12) 0.0316(4) Uani 1 1 d .
H26D H 1.1174 0.7284 0.4615 0.047 Uiso 1 1 calc R
H26E H 1.0971 0.6546 0.4767 0.047 Uiso 1 1 calc R
H26F H 1.0276 0.7051 0.4625 0.047 Uiso 1 1 calc R
C27' C 1.17371(11) 0.66905(10) 0.34595(13) 0.0317(4) Uani 1 1 d .
H27D H 1.1804 0.6568 0.2925 0.048 Uiso 1 1 calc R
H27E H 1.1939 0.6347 0.3787 0.048 Uiso 1 1 calc R
H27F H 1.2029 0.7088 0.3560 0.048 Uiso 1 1 calc R
C28' C 1.05968(12) 0.73951(9) 0.31863(12) 0.0282(4) Uani 1 1 d .
H28D H 1.0635 0.7312 0.2639 0.042 Uiso 1 1 calc R
H28E H 1.0938 0.7757 0.3320 0.042 Uiso 1 1 calc R
H28F H 1.0050 0.7498 0.3318 0.042 Uiso 1 1 calc R
C29' C 1.04221(11) 0.44188(8) 0.30533(11) 0.0224(4) Uani 1 1 d .
C30' C 1.10074(11) 0.42733(9) 0.24114(13) 0.0288(4) Uani 1 1 d .
H30D H 1.0756 0.4356 0.1919 0.043 Uiso 1 1 calc R
H30E H 1.1168 0.3822 0.2439 0.043 Uiso 1 1 calc R
H30F H 1.1472 0.4549 0.2466 0.043 Uiso 1 1 calc R
C31' C 1.08170(13) 0.42563(10) 0.38182(12) 0.0305(4) Uani 1 1 d .
H31D H 1.1305 0.4504 0.3870 0.046 Uiso 1 1 calc R
H31E H 1.0939 0.3797 0.3835 0.046 Uiso 1 1 calc R
H31F H 1.0458 0.4365 0.4236 0.046 Uiso 1 1 calc R
C32' C 0.96796(12) 0.40126(9) 0.29714(14) 0.0309(5) Uani 1 1 d .
H32D H 0.9318 0.4108 0.3391 0.046 Uiso 1 1 calc R
H32E H 0.9821 0.3557 0.2984 0.046 Uiso 1 1 calc R
H32F H 0.9422 0.4112 0.2487 0.046 Uiso 1 1 calc R

loop_
_atom_site_aniso_label
_atom_site_aniso_U_11
_atom_site_aniso_U_22
_atom_site_aniso_U_33
_atom_site_aniso_U_23
_atom_site_aniso_U_13
_atom_site_aniso_U_12
Fe 0.01623(12) 0.01409(12) 0.01944(15) 0.00020(11) 0.00091(11) 0.00013(9)
N1 0.0193(7) 0.0202(7) 0.0256(8) -0.0001(6) 0.0003(6) -0.0035(6)
N2 0.0197(7) 0.0208(7) 0.0265(9) 0.0000(6) -0.0007(6) -0.0016(5)
C1 0.0212(8) 0.0172(8) 0.0238(10) -0.0029(7) 0.0017(7) -0.0023(6)
C2 0.0238(8) 0.0160(7) 0.0248(11) -0.0040(7) 0.0021(7) -0.0010(6)
C3 0.0235(8) 0.0120(7) 0.0256(10) 0.0012(6) -0.0003(7) 0.0008(6)
C4 0.0243(8) 0.0169(8) 0.0242(9) 0.0004(7) 0.0023(7) -0.0048(7)
C5 0.0248(9) 0.0265(9) 0.0229(10) -0.0018(7) -0.0027(8) -0.0012(7)
C6 0.0339(10) 0.0375(11) 0.0255(11) 0.0024(9) -0.0008(9) 0.0034(9)
C7 0.0273(10) 0.0338(11) 0.0289(11) -0.0018(8) -0.0073(9) 0.0031(8)
C8 0.0331(10) 0.0341(11) 0.0301(11) -0.0074(9) -0.0037(9) -0.0048(9)
C9 0.0257(9) 0.0222(9) 0.0289(10) -0.0039(8) 0.0009(8) 0.0035(7)
C10 0.0287(10) 0.0304(10) 0.0413(13) 0.0002(9) 0.0126(9) 0.0058(8)
C11 0.0290(9) 0.0250(9) 0.0366(11) -0.0065(9) -0.0002(9) 0.0082(7)
C12 0.0365(11) 0.0294(10) 0.0340(12) -0.0100(9) -0.0012(9) 0.0073(9)
C13 0.0294(9) 0.0229(9) 0.0290(11) 0.0015(8) 0.0058(8) -0.0040(7)
C14 0.0469(13) 0.0454(13) 0.0264(11) 0.0032(9) 0.0043(10) -0.0116(11)
C15 0.0393(11) 0.0253(10) 0.0406(12) 0.0049(9) 0.0097(10) -0.0085(8)
C16 0.0342(11) 0.0362(11) 0.0429(13) 0.0059(10) 0.0151(10) 0.0018(9)
C17 0.0182(7) 0.0142(7) 0.0246(10) -0.0015(6) 0.0009(6) -0.0026(6)
C18 0.0215(8) 0.0130(7) 0.0200(9) -0.0011(6) -0.0024(7) -0.0007(6)
C19 0.0161(7) 0.0158(8) 0.0164(9) 0.0009(6) -0.0004(7) -0.0002(6)
C20 0.0194(8) 0.0167(8) 0.0207(9) -0.0004(7) -0.0001(7) 0.0009(6)
C21 0.0281(9) 0.0195(8) 0.0240(10) 0.0011(7) 0.0049(8) -0.0022(7)
C22 0.0478(12) 0.0295(11) 0.0338(12) 0.0006(9) 0.0176(10) -0.0022(9)
C23 0.0343(10) 0.0257(10) 0.0412(13) -0.0004(9) 0.0055(9) -0.0097(8)
C24 0.0409(11) 0.0281(10) 0.0237(10) 0.0046(8) -0.0016(9) -0.0003(8)
C25 0.0211(8) 0.0204(8) 0.0233(9) -0.0006(7) 0.0032(7) 0.0017(7)
C26 0.0318(10) 0.0210(9) 0.0323(11) -0.0032(8) 0.0037(9) 0.0042(7)
C27 0.0202(8) 0.0292(9) 0.0341(11) -0.0035(8) 0.0005(8) 0.0048(7)
C28 0.0373(11) 0.0335(11) 0.0275(11) 0.0010(8) 0.0099(9) 0.0021(9)
C29 0.0205(8) 0.0224(8) 0.0193(9) 0.0010(7) -0.0015(7) 0.0012(7)
C30 0.0339(10) 0.0299(10) 0.0242(10) -0.0015(8) -0.0059(8) 0.0009(8)
C31 0.0205(8) 0.0281(9) 0.0295(11) -0.0001(8) -0.0019(8) 0.0035(7)
C32 0.0325(10) 0.0275(10) 0.0256(10) 0.0059(8) -0.0038(8) 0.0009(8)
Fe' 0.01576(12) 0.01580(12) 0.01687(14) -0.00001(11) 0.00005(12) 0.00009(9)
N1' 0.0240(7) 0.0217(8) 0.0206(8) 0.0042(6) -0.0005(6) -0.0011(6)
N2' 0.0233(7) 0.0196(7) 0.0197(8) 0.0014(6) 0.0010(6) 0.0011(6)
C1' 0.0207(8) 0.0229(9) 0.0185(9) 0.0027(7) -0.0031(7) 0.0012(7)
C2' 0.0195(8) 0.0242(9) 0.0168(9) 0.0000(7) -0.0012(7) -0.0002(7)
C3' 0.0191(8) 0.0200(8) 0.0139(8) 0.0000(7) 0.0000(7) 0.0010(6)
C4' 0.0191(8) 0.0234(9) 0.0180(9) 0.0024(7) -0.0008(7) -0.0020(7)
C5' 0.0237(9) 0.0233(9) 0.0284(10) 0.0009(7) -0.0027(8) 0.0029(7)
C6' 0.0347(10) 0.0233(9) 0.0415(12) -0.0009(9) -0.0048(10) 0.0064(8)
C7' 0.0327(10) 0.0327(11) 0.0330(11) 0.0069(9) -0.0059(9) 0.0042(8)
C8' 0.0249(9) 0.0321(10) 0.0338(11) 0.0013(9) -0.0008(8) 0.0080(8)
C9' 0.0196(8) 0.0252(9) 0.0233(9) -0.0021(7) 0.0016(7) -0.0032(7)
C10' 0.0253(9) 0.0398(11) 0.0246(10) -0.0007(8) -0.0035(8) -0.0072(8)
C11' 0.0321(10) 0.0281(10) 0.0348(11) -0.0075(9) 0.0022(9) -0.0050(8)
C12' 0.0220(8) 0.0306(9) 0.0268(10) -0.0002(8) 0.0005(8) -0.0063(7)
C13' 0.0199(8) 0.0295(10) 0.0225(10) 0.0010(8) 0.0018(7) -0.0033(7)
C14' 0.0205(9) 0.0519(13) 0.0310(11) 0.0085(10) 0.0062(8) 0.0063(9)
C15' 0.0349(11) 0.0432(13) 0.0388(13) -0.0037(10) 0.0090(10) -0.0204(10)
C16' 0.0280(10) 0.0395(11) 0.0231(10) 0.0033(8) 0.0038(8) -0.0017(8)
C17' 0.0229(8) 0.0208(8) 0.0176(9) 0.0008(7) -0.0020(7) 0.0000(7)
C18' 0.0215(8) 0.0195(8) 0.0183(9) 0.0004(7) -0.0032(7) 0.0006(7)
C19' 0.0192(8) 0.0171(8) 0.0178(8) 0.0006(6) -0.0014(7) 0.0008(6)
C20' 0.0193(8) 0.0194(8) 0.0182(9) 0.0014(6) -0.0023(7) -0.0003(6)
C21' 0.0245(9) 0.0259(9) 0.0251(10) -0.0031(8) 0.0038(8) -0.0006(7)
C22' 0.0368(11) 0.0320(10) 0.0256(11) -0.0008(8) 0.0043(9) -0.0028(9)
C23' 0.0246(10) 0.0389(12) 0.0375(13) -0.0039(9) 0.0042(9) -0.0035(8)
C24' 0.0278(10) 0.0300(10) 0.0348(12) -0.0056(9) 0.0046(9) 0.0050(8)
C25' 0.0239(9) 0.0203(8) 0.0262(10) -0.0011(7) -0.0028(7) -0.0007(7)
C26' 0.0378(11) 0.0292(10) 0.0278(11) -0.0058(8) -0.0056(9) -0.0043(8)
C27' 0.0227(9) 0.0314(10) 0.0410(12) -0.0030(9) -0.0034(8) -0.0016(8)
C28' 0.0322(10) 0.0182(9) 0.0342(11) -0.0002(8) -0.0035(9) -0.0023(7)
C29' 0.0240(9) 0.0176(8) 0.0255(10) 0.0003(7) 0.0021(7) -0.0007(7)
C30' 0.0352(10) 0.0191(8) 0.0323(11) -0.0010(8) 0.0069(9) 0.0062(7)
C31' 0.0337(10) 0.0266(9) 0.0313(11) 0.0052(8) -0.0020(9) 0.0059(8)
C32' 0.0342(10) 0.0184(8) 0.0402(13) -0.0010(8) 0.0006(9) -0.0038(8)

loop_
_atom_type_symbol
_atom_type_description
_atom_type_scat_dispersion_real
_atom_type_scat_dispersion_imag
_atom_type_scat_source
C C 0.0181 0.0091 'International Tables Vol C Tables 4.2.6.8 and 6.1.1.4'
H H 0.0000 0.0000 'International Tables Vol C Tables 4.2.6.8 and 6.1.1.4'
N N 0.0311 0.0180 'International Tables Vol C Tables 4.2.6.8 and 6.1.1.4'
Fe Fe -1.1336 3.1974 'International Tables Vol C Tables 4.2.6.8 and 6.1.1.4'

loop_
_geom_angle_atom_site_label_1
_geom_angle_atom_site_label_2
_geom_angle_atom_site_label_3
_geom_angle
C19 Fe C20 39.67(7)
C19 Fe C3 116.64(7)
C20 Fe C3 105.10(7)
C19 Fe N1 125.45(7)
C20 Fe N1 159.57(7)
C3 Fe N1 66.62(6)
C19 Fe N2 66.70(7)
C20 Fe N2 39.32(7)
C3 Fe N2 124.52(6)
N1 Fe N2 160.57(7)
C19 Fe C4 105.98(7)
C20 Fe C4 122.96(7)
C3 Fe C4 39.74(7)
N1 Fe C4 38.93(7)
N2 Fe C4 159.48(7)
C19 Fe C1 163.34(7)
C20 Fe C1 156.95(7)
C3 Fe C1 66.10(7)
N1 Fe C1 38.76(6)
N2 Fe C1 126.71(7)
C4 Fe C1 64.85(7)
C19 Fe C2 151.51(7)
C20 Fe C2 119.38(7)
C3 Fe C2 39.95(7)
N1 Fe C2 67.17(6)
N2 Fe C2 109.97(7)
C4 Fe C2 66.69(7)
C1 Fe C2 40.15(7)
C19 Fe C17 66.48(7)
C20 Fe C17 65.74(7)
C3 Fe C17 162.74(7)
N1 Fe C17 126.88(6)
N2 Fe C17 39.25(6)
C4 Fe C17 157.51(7)
C1 Fe C17 116.27(7)
C2 Fe C17 130.10(7)
C19 Fe C18 39.57(7)
C20 Fe C18 66.23(6)
C3 Fe C18 151.99(7)
N1 Fe C18 111.72(6)
N2 Fe C18 66.68(6)
C4 Fe C18 120.82(7)
C1 Fe C18 131.44(7)
C2 Fe C18 167.68(7)
C17 Fe C18 39.90(7)
C4 N1 C1 108.38(14)
C4 N1 Fe 70.63(9)
C1 N1 Fe 72.46(9)
C20 N2 C17 108.34(15)
C20 N2 Fe 69.87(9)
C17 N2 Fe 72.24(9)
N1 C1 C2 109.14(16)
N1 C1 C5 112.93(15)
C2 C1 C5 134.21(17)
N1 C1 Fe 68.78(10)
C2 C1 Fe 69.99(10)
C5 C1 Fe 143.08(13)
C3 C2 C1 104.55(15)
C3 C2 C9 120.92(16)
C1 C2 C9 133.95(18)
C3 C2 Fe 67.97(10)
C1 C2 Fe 69.87(10)
C9 C2 Fe 132.00(13)
C4 C3 C2 108.68(16)
C4 C3 Fe 70.45(10)
C2 C3 Fe 72.09(10)
N1 C4 C3 109.12(16)
N1 C4 C13 120.80(16)
C3 C4 C13 128.03(17)
N1 C4 Fe 70.44(9)
C3 C4 Fe 69.81(10)
C13 C4 Fe 138.67(13)
C6 C5 C1 117.71(16)
C6 C5 C7 108.12(17)
C1 C5 C7 109.97(16)
C6 C5 C8 109.15(17)
C1 C5 C8 104.85(16)
C7 C5 C8 106.47(16)
C2 C9 C10 113.54(15)
C2 C9 C11 109.99(17)
C10 C9 C11 107.00(16)
C2 C9 C12 109.74(16)
C10 C9 C12 110.20(18)
C11 C9 C12 106.07(16)
C4 C13 C14 113.03(17)
C4 C13 C16 110.70(17)
C14 C13 C16 110.82(19)
C4 C13 C15 105.50(16)
C14 C13 C15 109.28(18)
C16 C13 C15 107.21(17)
N2 C17 C18 107.65(15)
N2 C17 C21 115.24(15)
C18 C17 C21 134.31(16)
N2 C17 Fe 68.51(9)
C18 C17 Fe 70.18(9)
C21 C17 Fe 140.24(13)
C19 C18 C17 106.08(15)
C19 C18 C25 120.25(16)
C17 C18 C25 133.21(16)
C19 C18 Fe 67.48(10)
C17 C18 Fe 69.93(9)
C25 C18 Fe 132.47(12)
C20 C19 C18 108.87(16)
C20 C19 Fe 70.47(10)
C18 C19 Fe 72.95(10)
N2 C20 C19 108.98(15)
N2 C20 C29 123.33(15)
C19 C20 C29 124.93(16)
N2 C20 Fe 70.81(9)
C19 C20 Fe 69.86(10)
C29 C20 Fe 140.40(12)
C24 C21 C22 107.41(18)
C24 C21 C17 116.96(16)
C22 C21 C17 109.87(16)
C24 C21 C23 109.18(16)
C22 C21 C23 107.33(16)
C17 C21 C23 105.74(16)
C27 C25 C18 112.50(15)
C27 C25 C28 108.09(16)
C18 C25 C28 110.18(16)
C27 C25 C26 110.95(15)
C18 C25 C26 109.85(14)
C28 C25 C26 104.98(16)
C20 C29 C32 113.64(15)
C20 C29 C31 110.80(15)
C32 C29 C31 110.47(15)
C20 C29 C30 105.16(15)
C32 C29 C30 108.34(16)
C31 C29 C30 108.11(16)
C20' Fe' C19' 39.91(6)
C20' Fe' N2' 39.19(6)
C19' Fe' N2' 66.72(6)
C20' Fe' N1' 158.50(7)
C19' Fe' N1' 124.21(6)
N2' Fe' N1' 161.56(6)
C20' Fe' C4' 122.27(7)
C19' Fe' C4' 105.43(7)
N2' Fe' C4' 158.74(7)
N1' Fe' C4' 38.93(7)
C20' Fe' C3' 105.45(7)
C19' Fe' C3' 117.26(7)
N2' Fe' C3' 124.55(7)
N1' Fe' C3' 66.38(7)
C4' Fe' C3' 39.60(7)
C20' Fe' C17' 65.45(7)
C19' Fe' C17' 66.16(7)
N2' Fe' C17' 39.13(6)
N1' Fe' C17' 127.38(7)
C4' Fe' C17' 157.79(7)
C3' Fe' C17' 162.60(7)
C20' Fe' C1' 157.94(7)
C19' Fe' C1' 162.12(7)
N2' Fe' C1' 127.59(7)
N1' Fe' C1' 38.93(6)
C4' Fe' C1' 64.97(7)
C3' Fe' C1' 65.89(7)
C17' Fe' C1' 116.65(7)
C20' Fe' C18' 66.64(7)
C19' Fe' C18' 39.62(7)
N2' Fe' C18' 67.03(6)
N1' Fe' C18' 110.76(7)
C4' Fe' C18' 120.45(7)
C3' Fe' C18' 152.40(7)
C17' Fe' C18' 39.97(7)
C1' Fe' C18' 130.44(7)
C20' Fe' C2' 120.56(7)
C19' Fe' C2' 152.38(7)
N2' Fe' C2' 111.25(6)
N1' Fe' C2' 66.63(7)
C4' Fe' C2' 65.93(7)
C3' Fe' C2' 39.24(6)
C17' Fe' C2' 130.95(7)
C1' Fe' C2' 39.91(7)
C18' Fe' C2' 167.45(7)
C4' N1' C1' 108.14(15)
C4' N1' Fe' 70.59(10)
C1' N1' Fe' 72.06(10)
C20' N2' C17' 108.18(14)
C20' N2' Fe' 70.07(10)
C17' N2' Fe' 72.12(10)
N1' C1' C2' 108.92(15)
N1' C1' C5' 114.19(15)
C2' C1' C5' 133.81(16)
N1' C1' Fe' 69.00(9)
C2' C1' Fe' 71.33(10)
C5' C1' Fe' 139.97(14)
C3' C2' C1' 104.94(15)
C3' C2' C9' 120.91(16)
C1' C2' C9' 133.73(15)
C3' C2' Fe' 67.79(10)
C1' C2' Fe' 68.76(10)
C9' C2' Fe' 132.62(13)
C4' C3' C2' 108.73(16)
C4' C3' Fe' 70.02(11)
C2' C3' Fe' 72.97(10)
N1' C4' C3' 109.19(15)
N1' C4' C13' 122.13(16)
C3' C4' C13' 126.21(17)
N1' C4' Fe' 70.48(10)
C3' C4' Fe' 70.38(10)
C13' C4' Fe' 139.46(13)
C8' C5' C1' 115.74(16)
C8' C5' C6' 107.64(17)
C1' C5' C6' 110.43(15)
C8' C5' C7' 110.34(17)
C1' C5' C7' 105.50(16)
C6' C5' C7' 106.85(17)
C12' C9' C11' 107.84(16)
C12' C9' C10' 109.70(15)
C11' C9' C10' 105.26(17)
C12' C9' C2' 113.02(15)
C11' C9' C2' 109.38(15)
C10' C9' C2' 111.29(15)
C4' C13' C14' 112.71(16)
C4' C13' C15' 111.15(17)
C14' C13' C15' 110.48(18)
C4' C13' C16' 105.31(15)
C14' C13' C16' 108.79(17)
C15' C13' C16' 108.16(17)
N2' C17' C18' 108.88(15)
N2' C17' C21' 113.84(15)
C18' C17' C21' 134.07(16)
N2' C17' Fe' 68.75(10)
C18' C17' Fe' 70.71(10)
C21' C17' Fe' 141.07(14)
C19' C18' C17' 105.02(15)
C19' C18' C25' 120.83(16)
C17' C18' C25' 133.66(16)
C19' C18' Fe' 67.66(10)
C17' C18' Fe' 69.32(10)
C25' C18' Fe' 132.63(13)
C20' C19' C18' 108.90(15)
C20' C19' Fe' 69.89(10)
C18' C19' Fe' 72.73(10)
N2' C20' C19' 108.96(15)
N2' C20' C29' 122.41(15)
C19' C20' C29' 126.36(15)
N2' C20' Fe' 70.74(9)
C19' C20' Fe' 70.20(10)
C29' C20' Fe' 138.66(13)
C24' C21' C23' 107.57(16)
C24' C21' C17' 116.55(16)
C23' C21' C17' 110.14(16)
C24' C21' C22' 109.71(17)
C23' C21' C22' 106.38(17)
C17' C21' C22' 106.06(16)
C28' C25' C27' 107.67(16)
C28' C25' C18' 113.62(15)
C27' C25' C18' 109.91(15)
C28' C25' C26' 109.56(16)
C27' C25' C26' 105.03(16)
C18' C25' C26' 110.67(16)
C20' C29' C32' 111.56(15)
C20' C29' C30' 111.92(15)
C32' C29' C30' 110.85(16)
C20' C29' C31' 105.10(15)
C32' C29' C31' 108.65(16)
C30' C29' C31' 108.51(16)

loop_
_geom_bond_atom_site_label_1
_geom_bond_atom_site_label_2
_geom_bond_distance
Fe C19 2.0537(18)
Fe C20 2.0615(18)
Fe C3 2.0665(17)
Fe N1 2.0722(15)
Fe N2 2.0736(14)
Fe C4 2.0748(17)
Fe C1 2.1197(18)
Fe C2 2.1213(18)
Fe C17 2.1222(17)
Fe C18 2.1256(17)
N1 C4 1.382(2)
N1 C1 1.392(2)
N2 C20 1.391(2)
N2 C17 1.410(2)
C1 C2 1.456(2)
C1 C5 1.536(3)
C2 C3 1.431(3)
C2 C9 1.533(3)
C3 C4 1.408(2)
C4 C13 1.514(3)
C5 C6 1.523(3)
C5 C7 1.540(3)
C5 C8 1.549(3)
C9 C10 1.536(3)
C9 C11 1.536(3)
C9 C12 1.539(3)
C13 C14 1.519(3)
C13 C16 1.532(3)
C13 C15 1.540(3)
C17 C18 1.449(3)
C17 C21 1.536(3)
C18 C19 1.416(2)
C18 C25 1.533(2)
C19 C20 1.396(2)
C20 C29 1.516(2)
C21 C24 1.526(3)
C21 C22 1.531(3)
C21 C23 1.546(3)
C25 C27 1.530(3)
C25 C28 1.537(3)
C25 C26 1.545(2)
C29 C32 1.531(3)
C29 C31 1.532(3)
C29 C30 1.540(3)
Fe' C20' 2.0579(18)
Fe' C19' 2.0620(17)
Fe' N2' 2.0665(16)
Fe' N1' 2.0717(16)
Fe' C4' 2.0731(19)
Fe' C3' 2.0778(18)
Fe' C17' 2.1100(19)
Fe' C1' 2.1111(18)
Fe' C18' 2.1288(18)
Fe' C2' 2.1458(18)
N1' C4' 1.381(2)
N1' C1' 1.394(2)
N2' C20' 1.383(2)
N2' C17' 1.399(2)
C1' C2' 1.453(2)
C1' C5' 1.535(2)
C2' C3' 1.420(2)
C2' C9' 1.541(2)
C3' C4' 1.406(3)
C4' C13' 1.518(2)
C5' C8' 1.528(3)
C5' C6' 1.540(3)
C5' C7' 1.545(3)
C9' C12' 1.531(3)
C9' C11' 1.539(3)
C9' C10' 1.540(3)
C13' C14' 1.523(3)
C13' C15' 1.524(3)
C13' C16' 1.539(3)
C17' C18' 1.449(2)
C17' C21' 1.540(3)
C18' C19' 1.422(2)
C18' C25' 1.537(2)
C19' C20' 1.406(2)
C20' C29' 1.518(2)
C21' C24' 1.533(3)
C21' C23' 1.536(3)
C21' C22' 1.549(3)
C25' C28' 1.532(3)
C25' C27' 1.535(3)
C25' C26' 1.540(3)
C29' C32' 1.525(3)
C29' C30' 1.534(3)
C29' C31' 1.540(3)

loop_
_geom_torsion_atom_site_label_1
_geom_torsion_atom_site_label_2
_geom_torsion_atom_site_label_3
_geom_torsion_atom_site_label_4
_geom_torsion
C19 Fe N1 C4 -69.90(12)
C20 Fe N1 C4 -32.6(2)
C3 Fe N1 C4 37.07(11)
N2 Fe N1 C4 166.12(17)
C1 Fe N1 C4 117.48(14)
C2 Fe N1 C4 80.66(11)
C17 Fe N1 C4 -155.42(11)
C18 Fe N1 C4 -112.60(11)
C19 Fe N1 C1 172.61(10)
C20 Fe N1 C1 -150.07(17)
C3 Fe N1 C1 -80.42(11)
N2 Fe N1 C1 48.6(2)
C4 Fe N1 C1 -117.48(14)
C2 Fe N1 C1 -36.82(10)
C17 Fe N1 C1 87.09(12)
C18 Fe N1 C1 129.91(11)
C19 Fe N2 C20 37.17(10)
C3 Fe N2 C20 -70.07(12)
N1 Fe N2 C20 169.82(17)
C4 Fe N2 C20 -35.6(2)
C1 Fe N2 C20 -154.30(10)
C2 Fe N2 C20 -112.34(10)
C17 Fe N2 C20 117.99(14)
C18 Fe N2 C20 80.43(10)
C19 Fe N2 C17 -80.82(11)
C20 Fe N2 C17 -117.99(14)
C3 Fe N2 C17 171.94(11)
N1 Fe N2 C17 51.8(2)
C4 Fe N2 C17 -153.64(19)
C1 Fe N2 C17 87.71(12)
C2 Fe N2 C17 129.68(11)
C18 Fe N2 C17 -37.56(10)
C4 N1 C1 C2 -3.43(19)
Fe N1 C1 C2 58.44(12)
C4 N1 C1 C5 158.05(15)
Fe N1 C1 C5 -140.08(14)
C4 N1 C1 Fe -61.87(11)
C19 Fe C1 N1 -21.4(3)
C20 Fe C1 N1 153.58(16)
C3 Fe C1 N1 81.87(11)
N2 Fe C1 N1 -161.85(9)
C4 Fe C1 N1 38.01(10)
C2 Fe C1 N1 121.04(15)
C17 Fe C1 N1 -117.02(10)
C18 Fe C1 N1 -71.89(13)
C19 Fe C1 C2 -142.5(2)
C20 Fe C1 C2 32.5(2)
C3 Fe C1 C2 -39.17(10)
N1 Fe C1 C2 -121.04(15)
N2 Fe C1 C2 77.10(12)
C4 Fe C1 C2 -83.03(11)
C17 Fe C1 C2 121.94(11)
C18 Fe C1 C2 167.07(10)
C19 Fe C1 C5 78.9(3)
C20 Fe C1 C5 -106.1(2)
C3 Fe C1 C5 -177.8(2)
N1 Fe C1 C5 100.3(2)
N2 Fe C1 C5 -61.5(2)
C4 Fe C1 C5 138.3(2)
C2 Fe C1 C5 -138.7(3)
C17 Fe C1 C5 -16.7(2)
C18 Fe C1 C5 28.4(3)
N1 C1 C2 C3 1.76(18)
C5 C1 C2 C3 -154.1(2)
Fe C1 C2 C3 59.47(11)
N1 C1 C2 C9 172.75(18)
C5 C1 C2 C9 16.8(3)
Fe C1 C2 C9 -129.5(2)
N1 C1 C2 Fe -57.71(12)
C5 C1 C2 Fe 146.4(2)
C19 Fe C2 C3 42.61(18)
C20 Fe C2 C3 78.07(12)
N1 Fe C2 C3 -80.33(10)
N2 Fe C2 C3 120.33(10)
C4 Fe C2 C3 -37.86(10)
C1 Fe C2 C3 -115.92(14)
C17 Fe C2 C3 159.88(10)
C18 Fe C2 C3 -167.7(3)
C19 Fe C2 C1 158.53(14)
C20 Fe C2 C1 -166.01(10)
C3 Fe C2 C1 115.92(14)
N1 Fe C2 C1 35.59(10)
N2 Fe C2 C1 -123.75(10)
C4 Fe C2 C1 78.06(11)
C17 Fe C2 C1 -84.20(12)
C18 Fe C2 C1 -51.8(3)
C19 Fe C2 C9 -69.8(2)
C20 Fe C2 C9 -34.4(2)
C3 Fe C2 C9 -112.4(2)
N1 Fe C2 C9 167.2(2)
N2 Fe C2 C9 7.9(2)
C4 Fe C2 C9 -150.3(2)
C1 Fe C2 C9 131.7(2)
C17 Fe C2 C9 47.5(2)
C18 Fe C2 C9 79.8(4)
C1 C2 C3 C4 0.53(18)
C9 C2 C3 C4 -171.92(16)
Fe C2 C3 C4 61.28(12)
C1 C2 C3 Fe -60.75(11)
C9 C2 C3 Fe 126.80(16)
C19 Fe C3 C4 83.02(12)
C20 Fe C3 C4 123.85(11)
N1 Fe C3 C4 -36.33(11)
N2 Fe C3 C4 161.94(11)
C1 Fe C3 C4 -78.80(12)
C2 Fe C3 C4 -118.16(15)
C17 Fe C3 C4 179.3(2)
C18 Fe C3 C4 56.30(19)
C19 Fe C3 C2 -158.82(10)
C20 Fe C3 C2 -117.98(11)
N1 Fe C3 C2 81.83(11)
N2 Fe C3 C2 -79.89(12)
C4 Fe C3 C2 118.16(15)
C1 Fe C3 C2 39.37(10)
C17 Fe C3 C2 -62.5(3)
C18 Fe C3 C2 174.46(13)
C1 N1 C4 C3 3.76(19)
Fe N1 C4 C3 -59.28(12)
C1 N1 C4 C13 -161.23(16)
Fe N1 C4 C13 135.72(17)
C1 N1 C4 Fe 63.04(12)
C2 C3 C4 N1 -2.7(2)
Fe C3 C4 N1 59.66(12)
C2 C3 C4 C13 160.95(17)
Fe C3 C4 C13 -136.74(19)
C2 C3 C4 Fe -62.31(12)
C19 Fe C4 N1 127.27(10)
C20 Fe C4 N1 167.05(9)
C3 Fe C4 N1 -120.07(15)
N2 Fe C4 N1 -166.84(17)
C1 Fe C4 N1 -37.85(10)
C2 Fe C4 N1 -82.02(11)
C17 Fe C4 N1 60.4(2)
C18 Fe C4 N1 86.99(11)
C19 Fe C4 C3 -112.65(11)
C20 Fe C4 C3 -72.88(13)
N1 Fe C4 C3 120.07(15)
N2 Fe C4 C3 -46.8(2)
C1 Fe C4 C3 82.23(12)
C2 Fe C4 C3 38.05(11)
C17 Fe C4 C3 -179.49(18)
C18 Fe C4 C3 -152.94(11)
C19 Fe C4 C13 12.5(2)
C20 Fe C4 C13 52.3(2)
C3 Fe C4 C13 125.2(3)
N1 Fe C4 C13 -114.8(2)
N2 Fe C4 C13 78.4(3)
C1 Fe C4 C13 -152.6(2)
C2 Fe C4 C13 163.2(2)
C17 Fe C4 C13 -54.3(3)
C18 Fe C4 C13 -27.8(2)
N1 C1 C5 C6 161.12(17)
C2 C1 C5 C6 -43.6(3)
Fe C1 C5 C6 76.4(3)
N1 C1 C5 C7 36.7(2)
C2 C1 C5 C7 -168.01(19)
Fe C1 C5 C7 -48.0(3)
N1 C1 C5 C8 -77.36(19)
C2 C1 C5 C8 77.9(2)
Fe C1 C5 C8 -162.12(18)
C3 C2 C9 C10 -129.74(19)
C1 C2 C9 C10 60.4(3)
Fe C2 C9 C10 -42.6(3)
C3 C2 C9 C11 -9.9(2)
C1 C2 C9 C11 -179.70(18)
Fe C2 C9 C11 77.3(2)
C3 C2 C9 C12 106.5(2)
C1 C2 C9 C12 -63.4(3)
Fe C2 C9 C12 -166.36(15)
N1 C4 C13 C14 -143.19(19)
C3 C4 C13 C14 54.9(3)
Fe C4 C13 C14 -48.2(3)
N1 C4 C13 C16 -18.2(2)
C3 C4 C13 C16 179.89(19)
Fe C4 C13 C16 76.8(3)
N1 C4 C13 C15 97.5(2)
C3 C4 C13 C15 -64.5(2)
Fe C4 C13 C15 -167.52(17)
C20 N2 C17 C18 -1.38(18)
Fe N2 C17 C18 59.49(11)
C20 N2 C17 C21 162.43(15)
Fe N2 C17 C21 -136.70(15)
C20 N2 C17 Fe -60.87(11)
C19 Fe C17 N2 81.42(11)
C20 Fe C17 N2 37.86(10)
C3 Fe C17 N2 -22.9(3)
N1 Fe C17 N2 -160.91(10)
C4 Fe C17 N2 155.99(18)
C1 Fe C17 N2 -116.71(11)
C2 Fe C17 N2 -71.04(13)
C18 Fe C17 N2 119.22(15)
C19 Fe C17 C18 -37.80(10)
C20 Fe C17 C18 -81.37(11)
C3 Fe C17 C18 -142.1(2)
N1 Fe C17 C18 79.86(12)
N2 Fe C17 C18 -119.22(15)
C4 Fe C17 C18 36.8(2)
C1 Fe C17 C18 124.07(10)
C2 Fe C17 C18 169.74(10)
C19 Fe C17 C21 -174.5(2)
C20 Fe C17 C21 141.9(2)
C3 Fe C17 C21 81.2(3)
N1 Fe C17 C21 -56.8(2)
N2 Fe C17 C21 104.1(2)
C4 Fe C17 C21 -99.9(3)
C1 Fe C17 C21 -12.6(2)
C2 Fe C17 C21 33.0(2)
C18 Fe C17 C21 -136.7(2)
N2 C17 C18 C19 -0.44(18)
C21 C17 C18 C19 -159.80(19)
Fe C17 C18 C19 58.01(11)
N2 C17 C18 C25 171.54(17)
C21 C17 C18 C25 12.2(3)
Fe C17 C18 C25 -130.02(19)
N2 C17 C18 Fe -58.45(11)
C21 C17 C18 Fe 142.2(2)
C20 Fe C18 C19 -38.06(10)
C3 Fe C18 C19 39.11(19)
N1 Fe C18 C19 119.87(10)
N2 Fe C18 C19 -81.12(10)
C4 Fe C18 C19 77.38(12)
C1 Fe C18 C19 159.70(10)
C2 Fe C18 C19 -157.8(3)
C17 Fe C18 C19 -118.08(14)
C19 Fe C18 C17 118.08(14)
C20 Fe C18 C17 80.02(11)
C3 Fe C18 C17 157.19(14)
N1 Fe C18 C17 -122.05(10)
N2 Fe C18 C17 36.97(10)
C4 Fe C18 C17 -164.54(10)
C1 Fe C18 C17 -82.22(12)
C2 Fe C18 C17 -39.7(3)
C19 Fe C18 C25 -111.1(2)
C20 Fe C18 C25 -149.16(19)
C3 Fe C18 C25 -72.0(2)
N1 Fe C18 C25 8.78(19)
N2 Fe C18 C25 167.79(19)
C4 Fe C18 C25 -33.7(2)
C1 Fe C18 C25 48.6(2)
C2 Fe C18 C25 91.1(4)
C17 Fe C18 C25 130.8(2)
C17 C18 C19 C20 2.09(19)
C25 C18 C19 C20 -171.14(15)
Fe C18 C19 C20 61.68(12)
C17 C18 C19 Fe -59.59(11)
C25 C18 C19 Fe 127.18(15)
C3 Fe C19 C20 81.46(11)
N1 Fe C19 C20 160.64(10)
N2 Fe C19 C20 -36.84(10)
C4 Fe C19 C20 122.77(11)
C1 Fe C19 C20 176.9(2)
C2 Fe C19 C20 52.36(18)
C17 Fe C19 C20 -79.78(11)
C18 Fe C19 C20 -117.89(14)
C20 Fe C19 C18 117.89(14)
C3 Fe C19 C18 -160.65(10)
N1 Fe C19 C18 -81.47(12)
N2 Fe C19 C18 81.05(10)
C4 Fe C19 C18 -119.34(10)
C1 Fe C19 C18 -65.2(3)
C2 Fe C19 C18 170.25(13)
C17 Fe C19 C18 38.11(10)
C17 N2 C20 C19 2.71(19)
Fe N2 C20 C19 -59.66(12)
C17 N2 C20 C29 -159.25(15)
Fe N2 C20 C29 138.38(17)
C17 N2 C20 Fe 62.37(11)
C18 C19 C20 N2 -3.0(2)
Fe C19 C20 N2 60.24(12)
C18 C19 C20 C29 158.60(16)
Fe C19 C20 C29 -138.15(17)
C18 C19 C20 Fe -63.25(12)
C19 Fe C20 N2 -119.63(14)
C3 Fe C20 N2 126.65(10)
N1 Fe C20 N2 -170.31(16)
C4 Fe C20 N2 165.91(9)
C1 Fe C20 N2 62.6(2)
C2 Fe C20 N2 86.06(11)
C17 Fe C20 N2 -37.80(9)
C18 Fe C20 N2 -81.66(10)
C3 Fe C20 C19 -113.72(11)
N1 Fe C20 C19 -50.7(2)
N2 Fe C20 C19 119.63(14)
C4 Fe C20 C19 -74.46(12)
C1 Fe C20 C19 -177.76(16)
C2 Fe C20 C19 -154.31(10)
C17 Fe C20 C19 81.83(11)
C18 Fe C20 C19 37.97(10)
C19 Fe C20 C29 120.9(2)
C3 Fe C20 C29 7.2(2)
N1 Fe C20 C29 70.2(3)
N2 Fe C20 C29 -119.5(2)
C4 Fe C20 C29 46.4(2)
C1 Fe C20 C29 -56.9(3)
C2 Fe C20 C29 -33.4(2)
C17 Fe C20 C29 -157.3(2)
C18 Fe C20 C29 158.9(2)
N2 C17 C21 C24 158.78(16)
C18 C17 C21 C24 -43.0(3)
Fe C17 C21 C24 72.6(2)
N2 C17 C21 C22 36.0(2)
C18 C17 C21 C22 -165.76(19)
Fe C17 C21 C22 -50.1(3)
N2 C17 C21 C23 -79.48(19)
C18 C17 C21 C23 78.7(2)
Fe C17 C21 C23 -165.67(16)
C19 C18 C25 C27 -123.05(18)
C17 C18 C25 C27 65.9(2)
Fe C18 C25 C27 -36.9(2)
C19 C18 C25 C28 -2.4(2)
C17 C18 C25 C28 -173.43(18)
Fe C18 C25 C28 83.8(2)
C19 C18 C25 C26 112.82(18)
C17 C18 C25 C26 -58.2(2)
Fe C18 C25 C26 -161.03(14)
N2 C20 C29 C32 -137.06(17)
C19 C20 C29 C32 63.9(2)
Fe C20 C29 C32 -36.8(3)
N2 C20 C29 C31 -12.0(2)
C19 C20 C29 C31 -171.05(16)
Fe C20 C29 C31 88.3(2)
N2 C20 C29 C30 104.61(19)
C19 C20 C29 C30 -54.5(2)
Fe C20 C29 C30 -155.15(17)
C20' Fe' N1' C4' 34.4(2)
C19' Fe' N1' C4' 70.75(12)
N2' Fe' N1' C4' -167.37(18)
C3' Fe' N1' C4' -37.14(10)
C17' Fe' N1' C4' 155.27(11)
C1' Fe' N1' C4' -117.46(15)
C18' Fe' N1' C4' 113.16(11)
C2' Fe' N1' C4' -80.10(11)
C20' Fe' N1' C1' 151.84(18)
C19' Fe' N1' C1' -171.79(11)
N2' Fe' N1' C1' -49.9(2)
C4' Fe' N1' C1' 117.46(15)
C3' Fe' N1' C1' 80.31(11)
C17' Fe' N1' C1' -87.28(12)
C18' Fe' N1' C1' -129.39(11)
C2' Fe' N1' C1' 37.36(10)
C19' Fe' N2' C20' -37.46(10)
N1' Fe' N2' C20' -167.59(19)
C4' Fe' N2' C20' 34.7(2)
C3' Fe' N2' C20' 70.56(12)
C17' Fe' N2' C20' -117.76(14)
C1' Fe' N2' C20' 155.06(11)
C18' Fe' N2' C20' -80.70(11)
C2' Fe' N2' C20' 112.73(11)
C20' Fe' N2' C17' 117.76(14)
C19' Fe' N2' C17' 80.31(11)
N1' Fe' N2' C17' -49.8(2)
C4' Fe' N2' C17' 152.43(18)
C3' Fe' N2' C17' -171.68(10)
C1' Fe' N2' C17' -87.18(12)
C18' Fe' N2' C17' 37.06(10)
C2' Fe' N2' C17' -129.51(10)
C4' N1' C1' C2' 1.3(2)
Fe' N1' C1' C2' -60.40(13)
C4' N1' C1' C5' -161.66(16)
Fe' N1' C1' C5' 136.61(16)
C4' N1' C1' Fe' 61.73(12)
C20' Fe' C1' N1' -152.58(18)
C19' Fe' C1' N1' 22.6(3)
N2' Fe' C1' N1' 162.22(10)
C4' Fe' C1' N1' -37.98(10)
C3' Fe' C1' N1' -81.70(11)
C17' Fe' C1' N1' 117.37(11)
C18' Fe' C1' N1' 71.71(13)
C2' Fe' C1' N1' -119.75(15)
C20' Fe' C1' C2' -32.8(2)
C19' Fe' C1' C2' 142.4(2)
N2' Fe' C1' C2' -78.04(12)
N1' Fe' C1' C2' 119.75(15)
C4' Fe' C1' C2' 81.77(11)
C3' Fe' C1' C2' 38.05(10)
C17' Fe' C1' C2' -122.88(10)
C18' Fe' C1' C2' -168.54(10)
C20' Fe' C1' C5' 104.4(3)
C19' Fe' C1' C5' -80.4(3)
N2' Fe' C1' C5' 59.2(2)
N1' Fe' C1' C5' -103.0(2)
C4' Fe' C1' C5' -141.0(2)
C3' Fe' C1' C5' 175.3(2)
C17' Fe' C1' C5' 14.3(2)
C18' Fe' C1' C5' -31.3(2)
C2' Fe' C1' C5' 137.2(2)
N1' C1' C2' C3' 0.5(2)
C5' C1' C2' C3' 158.8(2)
Fe' C1' C2' C3' -58.44(12)
N1' C1' C2' C9' -171.72(19)
C5' C1' C2' C9' -13.4(4)
Fe' C1' C2' C9' 129.3(2)
N1' C1' C2' Fe' 58.97(12)
C5' C1' C2' Fe' -142.7(2)
C20' Fe' C2' C3' -76.47(12)
C19' Fe' C2' C3' -38.93(19)
N2' Fe' C2' C3' -119.07(10)
N1' Fe' C2' C3' 80.75(11)
C4' Fe' C2' C3' 38.07(10)
C17' Fe' C2' C3' -159.20(11)
C1' Fe' C2' C3' 117.22(15)
C18' Fe' C2' C3' 161.3(3)
C20' Fe' C2' C1' 166.32(10)
C19' Fe' C2' C1' -156.15(14)
N2' Fe' C2' C1' 123.72(10)
N1' Fe' C2' C1' -36.47(10)
C4' Fe' C2' C1' -79.15(11)
C3' Fe' C2' C1' -117.22(15)
C17' Fe' C2' C1' 83.58(12)
C18' Fe' C2' C1' 44.1(4)
C20' Fe' C2' C9' 35.76(19)
C19' Fe' C2' C9' 73.3(2)
N2' Fe' C2' C9' -6.84(18)
N1' Fe' C2' C9' -167.02(19)
C4' Fe' C2' C9' 150.30(19)
C3' Fe' C2' C9' 112.2(2)
C17' Fe' C2' C9' -47.0(2)
C1' Fe' C2' C9' -130.6(2)
C18' Fe' C2' C9' -86.5(4)
C1' C2' C3' C4' -2.2(2)
C9' C2' C3' C4' 171.32(16)
Fe' C2' C3' C4' -61.23(13)
C1' C2' C3' Fe' 59.08(12)
C9' C2' C3' Fe' -127.45(16)
C20' Fe' C3' C4' -122.34(11)
C19' Fe' C3' C4' -81.18(12)
N2' Fe' C3' C4' -160.52(10)
N1' Fe' C3' C4' 36.53(10)
C17' Fe' C3' C4' -178.3(2)
C1' Fe' C3' C4' 79.27(11)
C18' Fe' C3' C4' -53.40(19)
C2' Fe' C3' C4' 117.95(15)
C20' Fe' C3' C2' 119.71(11)
C19' Fe' C3' C2' 160.87(10)
N2' Fe' C3' C2' 81.52(12)
N1' Fe' C3' C2' -81.42(11)
C4' Fe' C3' C2' -117.95(15)
C17' Fe' C3' C2' 63.7(3)
C1' Fe' C3' C2' -38.69(10)
C18' Fe' C3' C2' -171.35(13)
C1' N1' C4' C3' -2.7(2)
Fe' N1' C4' C3' 59.96(13)
C1' N1' C4' C13' 160.48(17)
Fe' N1' C4' C13' -136.85(18)
C1' N1' C4' Fe' -62.67(12)
C2' C3' C4' N1' 3.1(2)
Fe' C3' C4' N1' -60.03(13)
C2' C3' C4' C13' -159.25(17)
Fe' C3' C4' C13' 137.65(19)
C2' C3' C4' Fe' 63.10(13)
C20' Fe' C4' N1' -165.84(10)
C19' Fe' C4' N1' -125.91(10)
N2' Fe' C4' N1' 169.01(16)
C3' Fe' C4' N1' 119.77(15)
C17' Fe' C4' N1' -61.6(2)
C1' Fe' C4' N1' 37.98(10)
C18' Fe' C4' N1' -85.79(11)
C2' Fe' C4' N1' 82.04(11)
C20' Fe' C4' C3' 74.39(12)
C19' Fe' C4' C3' 114.32(11)
N2' Fe' C4' C3' 49.2(2)
N1' Fe' C4' C3' -119.77(15)
C17' Fe' C4' C3' 178.65(16)
C1' Fe' C4' C3' -81.79(11)
C18' Fe' C4' C3' 154.44(10)
C2' Fe' C4' C3' -37.73(10)
C20' Fe' C4' C13' -48.9(2)
C19' Fe' C4' C13' -8.9(2)
N2' Fe' C4' C13' -74.0(3)
N1' Fe' C4' C13' 117.0(2)
C3' Fe' C4' C13' -123.2(2)
C17' Fe' C4' C13' 55.4(3)
C1' Fe' C4' C13' 155.0(2)
C18' Fe' C4' C13' 31.2(2)
C2' Fe' C4' C13' -161.0(2)
N1' C1' C5' C8' -154.75(18)
C2' C1' C5' C8' 47.8(3)
Fe' C1' C5' C8' -69.1(3)
N1' C1' C5' C6' -32.2(2)
C2' C1' C5' C6' 170.4(2)
Fe' C1' C5' C6' 53.5(3)
N1' C1' C5' C7' 83.0(2)
C2' C1' C5' C7' -74.5(3)
Fe' C1' C5' C7' 168.61(16)
C3' C2' C9' C12' 118.27(19)
C1' C2' C9' C12' -70.5(3)
Fe' C2' C9' C12' 31.0(2)
C3' C2' C9' C11' -1.9(2)
C1' C2' C9' C11' 169.4(2)
Fe' C2' C9' C11' -89.2(2)
C3' C2' C9' C10' -117.77(19)
C1' C2' C9' C10' 53.5(3)
Fe' C2' C9' C10' 154.96(14)
N1' C4' C13' C14' 146.20(18)
C3' C4' C13' C14' -53.6(3)
Fe' C4' C13' C14' 48.9(3)
N1' C4' C13' C15' 21.5(3)
C3' C4' C13' C15' -178.24(19)
Fe' C4' C13' C15' -75.8(3)
N1' C4' C13' C16' -95.3(2)
C3' C4' C13' C16' 64.9(2)
Fe' C4' C13' C16' 167.34(17)
C20' N2' C17' C18' 1.6(2)
Fe' N2' C17' C18' -59.51(13)
C20' N2' C17' C21' -161.08(16)
Fe' N2' C17' C21' 137.80(15)
C20' N2' C17' Fe' 61.12(12)
C20' Fe' C17' N2' -37.93(10)
C19' Fe' C17' N2' -81.87(10)
N1' Fe' C17' N2' 162.29(9)
C4' Fe' C17' N2' -153.65(16)
C3' Fe' C17' N2' 23.5(3)
C1' Fe' C17' N2' 117.68(10)
C18' Fe' C17' N2' -120.25(14)
C2' Fe' C17' N2' 72.17(12)
C20' Fe' C17' C18' 82.32(11)
C19' Fe' C17' C18' 38.39(10)
N2' Fe' C17' C18' 120.25(14)
N1' Fe' C17' C18' -77.46(12)
C4' Fe' C17' C18' -33.4(2)
C3' Fe' C17' C18' 143.7(2)
C1' Fe' C17' C18' -122.07(10)
C2' Fe' C17' C18' -167.58(10)
C20' Fe' C17' C21' -140.0(2)
C19' Fe' C17' C21' 176.1(2)
N2' Fe' C17' C21' -102.1(2)
N1' Fe' C17' C21' 60.2(2)
C4' Fe' C17' C21' 104.3(3)
C3' Fe' C17' C21' -78.6(3)
C1' Fe' C17' C21' 15.6(2)
C18' Fe' C17' C21' 137.7(3)
C2' Fe' C17' C21' -29.9(2)
N2' C17' C18' C19' -0.2(2)
C21' C17' C18' C19' 157.5(2)
Fe' C17' C18' C19' -58.53(12)
N2' C17' C18' C25' -171.88(19)
C21' C17' C18' C25' -14.1(4)
Fe' C17' C18' C25' 129.8(2)
N2' C17' C18' Fe' 58.31(12)
C21' C17' C18' Fe' -143.9(2)
C20' Fe' C18' C19' 37.94(10)
N2' Fe' C18' C19' 80.73(10)
N1' Fe' C18' C19' -119.01(10)
C4' Fe' C18' C19' -76.93(12)
C3' Fe' C18' C19' -40.5(2)
C17' Fe' C18' C19' 117.04(14)
C1' Fe' C18' C19' -158.66(10)
C2' Fe' C18' C19' 165.4(3)
C20' Fe' C18' C17' -79.09(11)
C19' Fe' C18' C17' -117.04(14)
N2' Fe' C18' C17' -36.30(10)
N1' Fe' C18' C17' 123.95(10)
C4' Fe' C18' C17' 166.03(10)
C3' Fe' C18' C17' -157.56(14)
C1' Fe' C18' C17' 84.30(12)
C2' Fe' C18' C17' 48.4(4)
C20' Fe' C18' C25' 149.95(19)
C19' Fe' C18' C25' 112.0(2)
N2' Fe' C18' C25' -167.26(19)
N1' Fe' C18' C25' -7.00(19)
C4' Fe' C18' C25' 35.08(19)
C3' Fe' C18' C25' 71.5(2)
C17' Fe' C18' C25' -131.0(2)
C1' Fe' C18' C25' -46.6(2)
C2' Fe' C18' C25' -82.6(4)
C17' C18' C19' C20' -1.2(2)
C25' C18' C19' C20' 171.75(16)
Fe' C18' C19' C20' -60.85(13)
C17' C18' C19' Fe' 59.63(12)
C25' C18' C19' Fe' -127.40(17)
N2' Fe' C19' C20' 36.80(10)
N1' Fe' C19' C20' -160.20(10)
C4' Fe' C19' C20' -122.22(11)
C3' Fe' C19' C20' -81.42(12)
C17' Fe' C19' C20' 79.65(11)
C1' Fe' C19' C20' -177.2(2)
C18' Fe' C19' C20' 118.37(15)
C2' Fe' C19' C20' -54.86(19)
C20' Fe' C19' C18' -118.37(15)
N2' Fe' C19' C18' -81.57(11)
N1' Fe' C19' C18' 81.43(12)
C4' Fe' C19' C18' 119.41(11)
C3' Fe' C19' C18' 160.21(10)
C17' Fe' C19' C18' -38.72(10)
C1' Fe' C19' C18' 64.4(3)
C2' Fe' C19' C18' -173.23(14)
C17' N2' C20' C19' -2.4(2)
Fe' N2' C20' C19' 60.04(13)
C17' N2' C20' C29' 161.51(17)
Fe' N2' C20' C29' -136.07(17)
C17' N2' C20' Fe' -62.43(12)
C18' C19' C20' N2' 2.3(2)
Fe' C19' C20' N2' -60.37(12)
C18' C19' C20' C29' -160.83(18)
Fe' C19' C20' C29' 136.54(19)
C18' C19' C20' Fe' 62.64(13)
C19' Fe' C20' N2' 119.45(15)
N1' Fe' C20' N2' 169.31(16)
C4' Fe' C20' N2' -165.88(10)
C3' Fe' C20' N2' -126.32(10)
C17' Fe' C20' N2' 37.87(10)
C1' Fe' C20' N2' -62.8(2)
C18' Fe' C20' N2' 81.77(11)
C2' Fe' C20' N2' -86.67(11)
N2' Fe' C20' C19' -119.45(15)
N1' Fe' C20' C19' 49.9(2)
C4' Fe' C20' C19' 74.67(12)
C3' Fe' C20' C19' 114.23(11)
C17' Fe' C20' C19' -81.58(11)
C1' Fe' C20' C19' 177.70(17)
C18' Fe' C20' C19' -37.67(10)
C2' Fe' C20' C19' 153.88(10)
C19' Fe' C20' C29' -123.0(2)
N2' Fe' C20' C29' 117.5(2)
N1' Fe' C20' C29' -73.2(3)
C4' Fe' C20' C29' -48.3(2)
C3' Fe' C20' C29' -8.8(2)
C17' Fe' C20' C29' 155.4(2)
C1' Fe' C20' C29' 54.7(3)
C18' Fe' C20' C29' -160.7(2)
C2' Fe' C20' C29' 30.9(2)
N2' C17' C21' C24' -155.10(17)
C18' C17' C21' C24' 48.0(3)
Fe' C17' C21' C24' -69.9(3)
N2' C17' C21' C23' -32.2(2)
C18' C17' C21' C23' 170.8(2)
Fe' C17' C21' C23' 53.0(3)
N2' C17' C21' C22' 82.48(19)
C18' C17' C21' C22' -74.5(3)
Fe' C17' C21' C22' 167.70(17)
C19' C18' C25' C28' 121.31(19)
C17' C18' C25' C28' -68.1(3)
Fe' C18' C25' C28' 34.3(2)
C19' C18' C25' C27' 0.6(2)
C17' C18' C25' C27' 171.21(19)
Fe' C18' C25' C27' -86.4(2)
C19' C18' C25' C26' -114.95(19)
C17' C18' C25' C26' 55.6(3)
Fe' C18' C25' C26' 158.05(15)
N2' C20' C29' C32' 22.9(3)
C19' C20' C29' C32' -176.13(18)
Fe' C20' C29' C32' -74.6(2)
N2' C20' C29' C30' 147.73(17)
C19' C20' C29' C30' -51.3(3)
Fe' C20' C29' C30' 50.3(2)
N2' C20' C29' C31' -94.7(2)
C19' C20' C29' C31' 66.3(2)
Fe' C20' C29' C31' 167.84(15)
